data_7232020
loop_
_publ_author_name
'Qin, Bo-Wen'
'Zhou, Bao-Lei'
'Cui, Zheng'
'Zhou, Lei'
'Zhang, Xiao-Ying'
'Li, Wen-Liang'
'Zhang, Jing-Ping'

_publ_section_title
;
 Selective CO2 adsorption and theoretical simulation of a stable
 Co(ii)-based metal--organic framework with tunable crystal size
;
_journal_issue 10
_journal_name_full CrystEngComm
_journal_page_first 1564
_journal_paper_doi 10.1039/C8CE01942H
_journal_volume 21
_journal_year 2019
_chemical_formula_moiety 'C108 H72 Co6 N18 O30'
_chemical_formula_sum 'C108 H72 Co6 N18 O30'
_chemical_formula_weight 2455.42
_space_group_crystal_system orthorhombic
_space_group_IT_number 43
_space_group_name_Hall 'F 2 -2d'
_space_group_name_H-M_alt 'F d d 2'
_symmetry_space_group_name_Hall 'F 2 -2d'
_symmetry_space_group_name_H-M 'F d d 2'
_atom_sites_solution_hydrogens geom
_atom_sites_solution_primary direct
_atom_sites_solution_secondary difmap
_audit_creation_method SHELXL-2014/7
_audit_update_record
;
2018-12-07 deposited with the CCDC.
2018-12-14 downloaded from the CCDC.
;
_cell_angle_alpha 90
_cell_angle_beta 90
_cell_angle_gamma 90
_cell_formula_units_Z 16
_cell_length_a 39.377
_cell_length_b 43.654
_cell_length_c 38.551
_cell_measurement_reflns_used 9865
_cell_measurement_temperature 293(2)
_cell_measurement_theta_max 24.561
_cell_measurement_theta_min 2.2695
_cell_volume 66267.764
_computing_cell_refinement CrysAlis
_computing_data_collection 'CrysAlis (Oxford Diffraction, 2006)'
_computing_data_reduction CrysAlis
_computing_structure_refinement 'SHELXL-2014/7 (Sheldrick, 2014)'
_computing_structure_solution 'SHELXL-2014/7 (Sheldrick, 2014)'
_diffrn_ambient_temperature 293(2)
_diffrn_measured_fraction_theta_full 0.993
_diffrn_measured_fraction_theta_max 0.993
_diffrn_measurement_device_type 'Oxford Diffraction Gemini R Ultra'
_diffrn_measurement_method '\w scan'
_diffrn_radiation_type MoK\a
_diffrn_radiation_wavelength 0.71073
_diffrn_reflns_av_R_equivalents 0.0501
_diffrn_reflns_av_unetI/netI 0.0492
_diffrn_reflns_Laue_measured_fraction_full 0.993
_diffrn_reflns_Laue_measured_fraction_max 0.993
_diffrn_reflns_limit_h_max 44
_diffrn_reflns_limit_h_min -46
_diffrn_reflns_limit_k_max 52
_diffrn_reflns_limit_k_min -51
_diffrn_reflns_limit_l_max 45
_diffrn_reflns_limit_l_min -42
_diffrn_reflns_number 110280
_diffrn_reflns_point_group_measured_fraction_full 0.994
_diffrn_reflns_point_group_measured_fraction_max 0.994
_diffrn_reflns_theta_full 25.077
_diffrn_reflns_theta_max 25.077
_diffrn_reflns_theta_min 2.177
_diffrn_source 'fine-focus sealed tube'
_exptl_absorpt_coefficient_mu 0.644
_exptl_absorpt_correction_T_max 0.835
_exptl_absorpt_correction_T_min 0.793
_exptl_absorpt_correction_type multi-scan
_exptl_crystal_colour dark-green
_exptl_crystal_density_diffrn 0.984
_exptl_crystal_density_method 'not measured'
_exptl_crystal_description octahedral
_exptl_crystal_F_000 19968
_exptl_crystal_size_max 0.45
_exptl_crystal_size_mid 0.30
_exptl_crystal_size_min 0.28
_refine_diff_density_max 0.584
_refine_diff_density_min -0.537
_refine_diff_density_rms 0.065
_refine_ls_abs_structure_details
;
 Refined as an inversion twin.
;
_refine_ls_abs_structure_Flack 0.382(14)
_refine_ls_extinction_method none
_refine_ls_goodness_of_fit_ref 1.001
_refine_ls_hydrogen_treatment constr
_refine_ls_matrix_type full
_refine_ls_number_parameters 1449
_refine_ls_number_reflns 27283
_refine_ls_number_restraints 1453
_refine_ls_restrained_S_all 0.994
_refine_ls_R_factor_all 0.0687
_refine_ls_R_factor_gt 0.0489
_refine_ls_shift/su_max 0.010
_refine_ls_shift/su_mean 0.001
_refine_ls_structure_factor_coef Fsqd
_refine_ls_weighting_details 'w=1/[\s^2^(Fo^2^)+(0.1012P)^2^+25.1212P] where P=(Fo^2^+2Fc^2^)/3'
_refine_ls_weighting_scheme calc
_refine_ls_wR_factor_gt 0.1344
_refine_ls_wR_factor_ref 0.1484
_reflns_Friedel_coverage 0.969
_reflns_Friedel_fraction_full 0.994
_reflns_Friedel_fraction_max 0.994
_reflns_number_gt 21383
_reflns_number_total 27283
_reflns_threshold_expression 'I > 2\s(I)'
_cod_data_source_file c8ce01942h2.cif
_cod_data_source_block jt_sq
_cod_depositor_comments 'Adding full bibliography for 7232020.cif.'
_cod_original_cell_volume 66267.8
_cod_database_code 7232020
_shelx_shelxl_version_number 2014/7
_shelx_space_group_comment
;
The symmetry employed for this shelxl refinement is uniquely defined
by the following loop, which should always be used as a source of
symmetry information in preference to the above space-group names.
They are only intended as comments.
;

loop_
_space_group_symop_operation_xyz
'x, y, z'
'-x, -y, z'
'-x+1/4, y+1/4, z+1/4'
'x+1/4, -y+1/4, z+1/4'
'x, y+1/2, z+1/2'
'-x, -y+1/2, z+1/2'
'-x+1/4, y+3/4, z+3/4'
'x+1/4, -y+3/4, z+3/4'
'x+1/2, y, z+1/2'
'-x+1/2, -y, z+1/2'
'-x+3/4, y+1/4, z+3/4'
'x+3/4, -y+1/4, z+3/4'
'x+1/2, y+1/2, z'
'-x+1/2, -y+1/2, z'
'-x+3/4, y+3/4, z+1/4'
'x+3/4, -y+3/4, z+1/4'

loop_
_atom_site_label
_atom_site_type_symbol
_atom_site_fract_x
_atom_site_fract_y
_atom_site_fract_z
_atom_site_U_iso_or_equiv
_atom_site_adp_type
_atom_site_occupancy
_atom_site_site_symmetry_order
_atom_site_calc_flag
_atom_site_refinement_flags_posn
_atom_site_refinement_flags_adp
_atom_site_refinement_flags_occupancy
Co1 Co 0.16307(2) 0.87898(2) 0.31144(2) 0.0467(2) Uani 1 1 d . U .
Co2 Co 0.12361(2) 0.88914(2) 0.37208(2) 0.0450(2) Uani 1 1 d . U .
Co3 Co 0.17997(2) 0.63083(2) 0.59800(2) 0.0482(2) Uani 1 1 d . U .
Co4 Co 0.12071(2) 0.61476(2) 0.56024(2) 0.0449(2) Uani 1 1 d . U .
Co5 Co 0.39823(2) 0.86850(2) 0.30541(2) 0.03929(19) Uani 1 1 d . U .
Co6 Co 0.35021(2) 0.87986(2) 0.35654(2) 0.0421(2) Uani 1 1 d . U .
C1 C 0.09915(19) 0.85168(17) 0.3096(2) 0.0626(18) Uani 1 1 d . U .
C2 C 0.0693(2) 0.83313(16) 0.2946(2) 0.0646(19) Uani 1 1 d . U .
C3 C 0.0700(2) 0.8240(2) 0.2602(2) 0.086(3) Uani 1 1 d . U .
H3 H 0.0876 0.8302 0.2458 0.103 Uiso 1 1 calc R U .
C4 C 0.0442(3) 0.8057(3) 0.2474(2) 0.105(3) Uani 1 1 d . U .
H4 H 0.0453 0.7980 0.2249 0.126 Uiso 1 1 calc R U .
C5 C 0.0162(2) 0.7987(2) 0.2690(2) 0.084(3) Uani 1 1 d . U .
C6 C 0.0156(2) 0.8082(2) 0.3017(3) 0.095(3) Uani 1 1 d . U .
H6 H -0.0027 0.8030 0.3158 0.114 Uiso 1 1 calc R U .
C7 C 0.0424(2) 0.8262(2) 0.3155(2) 0.080(2) Uani 1 1 d . U .
H7 H 0.0417 0.8331 0.3383 0.096 Uiso 1 1 calc R U .
C8 C -0.0236(2) 0.7570(2) 0.2693(2) 0.079(2) Uani 1 1 d . U .
C9 C -0.0556(2) 0.75002(19) 0.2572(2) 0.076(2) Uani 1 1 d . U .
H9 H -0.0668 0.7628 0.2416 0.091 Uiso 1 1 calc R U .
C10 C -0.0709(2) 0.72265(18) 0.2695(2) 0.078(2) Uani 1 1 d . U .
H10 H -0.0924 0.7171 0.2619 0.093 Uiso 1 1 calc R U .
C11 C -0.05388(17) 0.70452(15) 0.29232(18) 0.0540(16) Uani 1 1 d . U .
C12 C -0.02230(19) 0.71225(18) 0.3037(3) 0.076(2) Uani 1 1 d . U .
H12 H -0.0111 0.7001 0.3199 0.091 Uiso 1 1 calc R U .
C13 C -0.0068(2) 0.73912(19) 0.2905(3) 0.078(2) Uani 1 1 d . U .
H13 H 0.0153 0.7440 0.2968 0.093 Uiso 1 1 calc R U .
C14 C -0.07070(16) 0.67586(14) 0.30537(18) 0.0500(15) Uani 1 1 d . U .
C15 C 0.16455(19) 0.83518(15) 0.3711(2) 0.0579(17) Uani 1 1 d . U .
C16 C 0.17814(18) 0.80497(16) 0.38357(18) 0.0574(17) Uani 1 1 d . U .
C17 C 0.1961(2) 0.78581(17) 0.3611(2) 0.075(2) Uani 1 1 d . U .
H17 H 0.2005 0.7923 0.3385 0.090 Uiso 1 1 calc R U .
C18 C 0.2071(2) 0.75868(19) 0.3713(2) 0.080(2) Uani 1 1 d . U .
H18 H 0.2181 0.7460 0.3555 0.096 Uiso 1 1 calc R U .
C19 C 0.2026(2) 0.74859(17) 0.4050(2) 0.0643(19) Uani 1 1 d . U .
C20 C 0.1851(2) 0.76614(17) 0.4282(2) 0.070(2) Uani 1 1 d . U .
H20 H 0.1819 0.7595 0.4509 0.084 Uiso 1 1 calc R U .
C21 C 0.1721(2) 0.79443(16) 0.41714(19) 0.0643(19) Uani 1 1 d . U .
H21 H 0.1593 0.8063 0.4323 0.077 Uiso 1 1 calc R U .
C22 C 0.2082(2) 0.70677(17) 0.4443(2) 0.072(2) Uani 1 1 d . U .
C23 C 0.2296(2) 0.70580(19) 0.4712(3) 0.082(2) Uani 1 1 d . U .
H23 H 0.2501 0.7163 0.4699 0.098 Uiso 1 1 calc R U .
C24 C 0.22200(19) 0.68939(16) 0.5014(2) 0.0642(18) Uani 1 1 d . U .
H24 H 0.2371 0.6890 0.5200 0.077 Uiso 1 1 calc R U .
C25 C 0.19214(16) 0.67407(14) 0.50311(16) 0.0479(14) Uani 1 1 d . U .
C26 C 0.1711(2) 0.6749(2) 0.4752(2) 0.085(3) Uani 1 1 d . U .
H26 H 0.1504 0.6648 0.4762 0.103 Uiso 1 1 calc R U .
C27 C 0.1801(2) 0.6909(2) 0.4445(3) 0.093(3) Uani 1 1 d . U .
H27 H 0.1662 0.6902 0.4250 0.112 Uiso 1 1 calc R U .
C28 C 0.18169(18) 0.65586(15) 0.53432(18) 0.0526(15) Uani 1 1 d . U .
C29 C 0.18783(16) 0.91712(15) 0.37413(19) 0.0525(15) Uani 1 1 d . U .
C30 C 0.21592(16) 0.93645(15) 0.38791(18) 0.0519(15) Uani 1 1 d . U .
C31 C 0.21339(19) 0.95263(16) 0.41874(19) 0.0624(18) Uani 1 1 d . U .
H31 H 0.1935 0.9515 0.4316 0.075 Uiso 1 1 calc R U .
C32 C 0.2405(2) 0.97077(19) 0.4309(2) 0.074(2) Uani 1 1 d . U .
H32 H 0.2388 0.9814 0.4517 0.089 Uiso 1 1 calc R U .
C33 C 0.2689(2) 0.97228(19) 0.4115(2) 0.073(2) Uani 1 1 d . U .
C34 C 0.2733(2) 0.9572(2) 0.3815(2) 0.074(2) Uani 1 1 d . U .
H34 H 0.2934 0.9589 0.3692 0.089 Uiso 1 1 calc R U .
C35 C 0.24617(18) 0.93829(18) 0.3690(2) 0.0661(19) Uani 1 1 d . U .
H35 H 0.2487 0.9273 0.3485 0.079 Uiso 1 1 calc R U .
C36 C 0.3132(2) 1.0092(2) 0.4058(2) 0.079(2) Uani 1 1 d . U .
C37 C 0.3468(2) 1.0148(2) 0.4159(2) 0.075(2) Uani 1 1 d . U .
H37 H 0.3570 1.0037 0.4337 0.090 Uiso 1 1 calc R U .
C38 C 0.36420(19) 1.03787(19) 0.3979(2) 0.069(2) Uani 1 1 d . U .
H38 H 0.3868 1.0416 0.4036 0.082 Uiso 1 1 calc R U .
C39 C 0.34921(17) 1.05551(17) 0.3716(2) 0.0597(17) Uani 1 1 d . U .
C40 C 0.3151(2) 1.0495(2) 0.3612(3) 0.084(3) Uani 1 1 d . U .
H40 H 0.3048 1.0605 0.3435 0.100 Uiso 1 1 calc R U .
C41 C 0.2978(2) 1.0260(2) 0.3791(3) 0.103(3) Uani 1 1 d . U .
H41 H 0.2755 1.0215 0.3730 0.124 Uiso 1 1 calc R U .
C42 C 0.36733(17) 1.08102(17) 0.35397(18) 0.0567(16) Uani 1 1 d . U .
C43 C 0.1219(2) 0.93191(17) 0.3097(2) 0.0649(18) Uani 1 1 d . U .
C44 C 0.1073(2) 0.96072(19) 0.2938(2) 0.072(2) Uani 1 1 d . U .
C45 C 0.1180(2) 0.9694(2) 0.2618(2) 0.094(3) Uani 1 1 d . U .
H45 H 0.1336 0.9574 0.2500 0.113 Uiso 1 1 calc R U .
C46 C 0.1058(3) 0.9962(3) 0.2464(3) 0.116(4) Uani 1 1 d . U .
H46 H 0.1154 1.0035 0.2260 0.139 Uiso 1 1 calc R U .
C47 C 0.0798(3) 1.0111(3) 0.2617(3) 0.137(5) Uani 1 1 d . U .
C48 C 0.0689(3) 1.0025(3) 0.2937(3) 0.124(5) Uani 1 1 d . U .
H48 H 0.0522 1.0140 0.3049 0.149 Uiso 1 1 calc R U .
C49 C 0.0821(3) 0.9773(2) 0.3095(3) 0.114(4) Uani 1 1 d . U .
H49 H 0.0739 0.9713 0.3311 0.137 Uiso 1 1 calc R U .
C50 C 0.0789(2) 0.5490(2) 0.71744(18) 0.146(5) Uani 1 1 d G U .
C51 C 0.1085(2) 0.5663(2) 0.71886(15) 0.165(6) Uani 1 1 d G U .
H51 H 0.1199 0.5687 0.7398 0.198 Uiso 1 1 calc R U .
C52 C 0.12096(17) 0.58014(18) 0.68897(19) 0.111(3) Uani 1 1 d G U .
H52 H 0.1407 0.5917 0.6899 0.133 Uiso 1 1 calc R U .
C53 C 0.10389(17) 0.57659(16) 0.65767(15) 0.089(3) Uani 1 1 d G U .
C54 C 0.07432(19) 0.55924(19) 0.65625(17) 0.138(5) Uani 1 1 d G U .
H54 H 0.0629 0.5569 0.6353 0.166 Uiso 1 1 calc R U .
C55 C 0.06182(18) 0.54545(18) 0.6861(2) 0.143(5) Uani 1 1 d G U .
H55 H 0.0420 0.5338 0.6852 0.171 Uiso 1 1 calc R U .
C56 C 0.1187(3) 0.59104(18) 0.6254(2) 0.072(2) Uani 1 1 d . U .
C57 C 0.34289(17) 0.91364(16) 0.29203(19) 0.0546(16) Uani 1 1 d . U .
C58 C 0.32587(17) 0.93632(19) 0.2684(2) 0.070(2) Uani 1 1 d . U .
C59 C 0.2971(2) 0.9517(2) 0.2774(3) 0.098(3) Uani 1 1 d . U .
H59 H 0.2873 0.9481 0.2990 0.118 Uiso 1 1 calc R U .
C60 C 0.2825(3) 0.9719(3) 0.2558(4) 0.149(5) Uani 1 1 d . U .
H60 H 0.2630 0.9825 0.2623 0.179 Uiso 1 1 calc R U .
C61 C 0.2974(2) 0.9769(3) 0.2232(4) 0.139(5) Uani 1 1 d . U .
C62 C 0.3254(3) 0.9620(3) 0.2139(3) 0.133(5) Uani 1 1 d . U .
H62 H 0.3355 0.9661 0.1926 0.160 Uiso 1 1 calc R U .
C63 C 0.3396(2) 0.9406(3) 0.2357(3) 0.127(5) Uani 1 1 d . U .
H63 H 0.3582 0.9290 0.2285 0.152 Uiso 1 1 calc R U .
C64 C 0.2973(2) 1.0152(3) 0.1811(4) 0.144(5) Uani 1 1 d . U .
C65 C 0.2866(3) 1.0202(3) 0.1481(4) 0.144(5) Uani 1 1 d . U .
H65 H 0.2698 1.0081 0.1383 0.173 Uiso 1 1 calc R U .
C66 C 0.3017(2) 1.0440(2) 0.1293(3) 0.094(3) Uani 1 1 d . U .
H66 H 0.2936 1.0481 0.1070 0.113 Uiso 1 1 calc R U .
C67 C 0.32767(17) 1.06170(19) 0.1421(2) 0.065(2) Uani 1 1 d . U .
C68 C 0.3371(2) 1.0570(3) 0.1763(2) 0.100(3) Uani 1 1 d . U .
H68 H 0.3532 1.0697 0.1865 0.120 Uiso 1 1 calc R U .
C69 C 0.3222(3) 1.0330(4) 0.1960(3) 0.149(5) Uani 1 1 d . U .
H69 H 0.3292 1.0293 0.2186 0.179 Uiso 1 1 calc R U .
C70 C 0.34473(15) 1.08447(14) 0.12006(17) 0.0442(14) Uani 1 1 d . U .
C71 C 0.41049(17) 0.91734(14) 0.35883(19) 0.0517(15) Uani 1 1 d . U .
C72 C 0.43456(19) 0.94033(16) 0.37378(19) 0.0618(18) Uani 1 1 d . U .
C73 C 0.4664(2) 0.94482(19) 0.3619(2) 0.075(2) Uani 1 1 d . U .
H73 H 0.4741 0.9333 0.3433 0.090 Uiso 1 1 calc R U .
C74 C 0.4873(3) 0.9654(3) 0.3762(3) 0.109(4) Uani 1 1 d . U .
H74 H 0.5087 0.9688 0.3667 0.131 Uiso 1 1 calc R U .
C75 C 0.4768(4) 0.9819(3) 0.4060(3) 0.128(5) Uani 1 1 d . U .
C76 C 0.4474(4) 0.9785(2) 0.4183(2) 0.119(4) Uani 1 1 d . U .
H76 H 0.4412 0.9901 0.4375 0.143 Uiso 1 1 calc R U .
C77 C 0.4232(3) 0.95770(19) 0.4041(2) 0.090(3) Uani 1 1 d . U .
H77 H 0.4016 0.9553 0.4135 0.108 Uiso 1 1 calc R U .
C78 C 0.34031(16) 0.83057(14) 0.29854(17) 0.0478(15) Uani 1 1 d . U .
C79 C 0.31694(16) 0.80887(15) 0.28256(17) 0.0515(15) Uani 1 1 d . U .
C80 C 0.3242(2) 0.7954(2) 0.2517(2) 0.072(2) Uani 1 1 d . U .
H80 H 0.3445 0.8003 0.2408 0.086 Uiso 1 1 calc R U .
C81 C 0.3027(2) 0.7746(2) 0.2358(2) 0.084(3) Uani 1 1 d . U .
H81 H 0.3092 0.7651 0.2153 0.100 Uiso 1 1 calc R U .
C82 C 0.2723(2) 0.7682(2) 0.2503(2) 0.077(2) Uani 1 1 d . U .
C83 C 0.26282(19) 0.78285(18) 0.2811(2) 0.068(2) Uani 1 1 d . U .
H83 H 0.2416 0.7793 0.2908 0.082 Uiso 1 1 calc R U .
C84 C 0.28563(18) 0.80289(18) 0.2970(2) 0.067(2) Uani 1 1 d . U .
H84 H 0.2796 0.8124 0.3177 0.080 Uiso 1 1 calc R U .
C85 C 0.05171(18) 0.9011(2) 0.40029(17) 0.067(2) Uani 1 1 d . U .
C86 C 0.08925(18) 0.8902(2) 0.44315(17) 0.064(2) Uani 1 1 d . U .
C87 C 0.03365(16) 0.89192(16) 0.45457(16) 0.0508(15) Uani 1 1 d . U .
C88 C 0.00510(17) 0.88878(15) 0.47981(16) 0.0501(15) Uani 1 1 d . U .
C89 C -0.0272(2) 0.8974(3) 0.4715(2) 0.096(3) Uani 1 1 d . U .
H89 H -0.0322 0.9060 0.4500 0.115 Uiso 1 1 calc R U .
C90 C 0.01094(18) 0.8766(2) 0.51204(18) 0.064(2) Uani 1 1 d . U .
H90 H 0.0328 0.8710 0.5186 0.077 Uiso 1 1 calc R U .
C91 C -0.0528(2) 0.8928(2) 0.4969(2) 0.084(3) Uani 1 1 d . U .
H91 H -0.0746 0.9001 0.4924 0.100 Uiso 1 1 calc R U .
C92 C -0.01564(19) 0.8728(2) 0.5345(2) 0.074(2) Uani 1 1 d . U .
H92 H -0.0112 0.8654 0.5567 0.089 Uiso 1 1 calc R U .
C93 C 0.25012(16) 0.62693(16) 0.63199(17) 0.0510(15) Uani 1 1 d . U .
C94 C 0.21026(19) 0.6438(3) 0.6701(2) 0.082(3) Uani 1 1 d . U .
C95 C 0.26409(17) 0.63615(18) 0.68730(17) 0.0562(18) Uani 1 1 d . U .
C96 C 0.28921(17) 0.6365(2) 0.71579(17) 0.0612(19) Uani 1 1 d . U .
C97 C 0.32332(17) 0.63642(18) 0.70983(19) 0.0596(18) Uani 1 1 d . U .
H97 H 0.3315 0.6355 0.6872 0.072 Uiso 1 1 calc R U .
C98 C 0.34548(18) 0.63768(17) 0.73702(18) 0.0587(17) Uani 1 1 d . U .
H98 H 0.3686 0.6389 0.7321 0.070 Uiso 1 1 calc R U .
C99 C 0.30312(19) 0.6371(3) 0.7761(2) 0.109(4) Uani 1 1 d . U .
H99 H 0.2957 0.6384 0.7990 0.131 Uiso 1 1 calc R U .
C100 C 0.2789(2) 0.6351(4) 0.7495(2) 0.130(5) Uani 1 1 d . U .
H100 H 0.2560 0.6327 0.7548 0.156 Uiso 1 1 calc R U .
C101 C 0.31463(17) 0.90003(17) 0.42309(17) 0.0547(16) Uani 1 1 d . U .
C102 C 0.2843(2) 0.8657(2) 0.3921(2) 0.077(2) Uani 1 1 d . U .
C103 C 0.26359(16) 0.88359(15) 0.44333(17) 0.0487(16) Uani 1 1 d . U .
C104 C 0.23638(16) 0.88377(15) 0.47038(16) 0.0471(15) Uani 1 1 d . U .
C105 C 0.2154(2) 0.85909(17) 0.4726(2) 0.073(2) Uani 1 1 d . U .
H105 H 0.2177 0.8425 0.4577 0.088 Uiso 1 1 calc R U .
C106 C 0.1916(2) 0.85976(18) 0.4968(2) 0.076(2) Uani 1 1 d . U .
H106 H 0.1773 0.8429 0.4984 0.091 Uiso 1 1 calc R U .
C107 C 0.2071(2) 0.90706(18) 0.5156(2) 0.080(3) Uani 1 1 d . U .
H107 H 0.2034 0.9243 0.5293 0.096 Uiso 1 1 calc R U .
C108 C 0.23347(19) 0.90734(16) 0.4921(2) 0.070(2) Uani 1 1 d . U .
H108 H 0.2488 0.9235 0.4914 0.085 Uiso 1 1 calc R U .
N1 N 0.08428(13) 0.89557(12) 0.40878(13) 0.0481(12) Uani 1 1 d . U .
N2 N 0.04475(19) 0.9093(3) 0.36759(18) 0.118(4) Uani 1 1 d . U .
H2A H 0.0242 0.9136 0.3617 0.142 Uiso 1 1 calc R U .
H2B H 0.0608 0.9103 0.3525 0.142 Uiso 1 1 calc R U .
N3 N 0.12041(16) 0.8875(3) 0.45489(17) 0.126(4) Uani 1 1 d . U .
H3A H 0.1239 0.8842 0.4766 0.152 Uiso 1 1 calc R U .
H3B H 0.1373 0.8892 0.4409 0.152 Uiso 1 1 calc R U .
N4 N 0.02552(14) 0.90016(17) 0.42213(15) 0.0669(17) Uani 1 1 d . U .
N5 N 0.06464(14) 0.88735(16) 0.46672(15) 0.0618(16) Uani 1 1 d . U .
N6 N -0.04750(14) 0.87915(13) 0.52594(14) 0.0536(14) Uani 1 1 d . U .
N7 N 0.21731(13) 0.63447(13) 0.63723(14) 0.0506(13) Uani 1 1 d . U .
N8 N 0.25949(14) 0.61712(18) 0.60089(15) 0.076(2) Uani 1 1 d . U .
H8A H 0.2802 0.6118 0.5972 0.092 Uiso 1 1 calc R U .
H8B H 0.2448 0.6161 0.5844 0.092 Uiso 1 1 calc R U .
N9 N 0.17849(19) 0.6535(3) 0.6780(2) 0.147(5) Uani 1 1 d . U .
H9A H 0.1739 0.6598 0.6986 0.176 Uiso 1 1 calc R U .
H9B H 0.1629 0.6534 0.6624 0.176 Uiso 1 1 calc R U .
N10 N 0.27490(13) 0.62771(14) 0.65607(14) 0.0538(14) Uani 1 1 d . U .
N11 N 0.23292(16) 0.6448(2) 0.69608(16) 0.081(2) Uani 1 1 d . U .
N12 N 0.33621(13) 0.63724(13) 0.76969(14) 0.0502(13) Uani 1 1 d . U .
N13 N 0.31248(13) 0.88244(12) 0.39393(13) 0.0446(12) Uani 1 1 d . U .
N14 N 0.2750(4) 0.8502(4) 0.3645(3) 0.243(8) Uani 1 1 d . U .
H14A H 0.2874 0.8505 0.3462 0.292 Uiso 1 1 calc R U .
H14B H 0.2565 0.8398 0.3648 0.292 Uiso 1 1 calc R U .
N15 N 0.3428(2) 0.9163(3) 0.4288(3) 0.150(5) Uani 1 1 d . U .
H15A H 0.3450 0.9267 0.4476 0.180 Uiso 1 1 calc R U .
H15B H 0.3588 0.9165 0.4136 0.180 Uiso 1 1 calc R U .
N16 N 0.25855(17) 0.86617(17) 0.41585(17) 0.078(2) Uani 1 1 d . U .
N17 N 0.29111(15) 0.90143(15) 0.44876(17) 0.0672(17) Uani 1 1 d . U .
N18 N 0.18644(12) 0.88257(11) 0.51932(13) 0.0419(11) Uani 1 1 d . U .
O1 O 0.12442(13) 0.85481(13) 0.29057(16) 0.0760(15) Uani 1 1 d . U .
O2 O 0.09568(13) 0.86210(12) 0.33932(14) 0.0666(13) Uani 1 1 d . U .
O3 O -0.01013(19) 0.78401(16) 0.25378(18) 0.113(3) Uani 1 1 d . U .
O4 O -0.10030(12) 0.67056(11) 0.29449(13) 0.0631(13) Uani 1 1 d . U .
O5 O -0.05482(11) 0.65925(11) 0.32617(14) 0.0607(12) Uani 1 1 d . U .
O6 O 0.14623(14) 0.85086(11) 0.39049(13) 0.0658(13) Uani 1 1 d . U .
O7 O 0.17471(16) 0.84325(12) 0.34168(14) 0.0784(15) Uani 1 1 d . U .
O8 O 0.21750(17) 0.72136(14) 0.41302(16) 0.097(2) Uani 1 1 d . U .
O9 O 0.15422(13) 0.64272(12) 0.53350(14) 0.0661(13) Uani 1 1 d . U .
O10 O 0.20239(12) 0.65516(11) 0.55977(12) 0.0620(12) Uani 1 1 d . U .
O11 O 0.16114(11) 0.91472(10) 0.39256(12) 0.0550(11) Uani 1 1 d . U .
O12 O 0.19198(13) 0.90515(11) 0.34521(13) 0.0651(13) Uani 1 1 d . U .
O13 O 0.29559(18) 0.98897(17) 0.42619(16) 0.106(2) Uani 1 1 d . U .
O14 O 0.35148(13) 1.09701(12) 0.33280(14) 0.0683(14) Uani 1 1 d . U .
O15 O 0.39857(11) 1.08433(11) 0.36218(12) 0.0587(12) Uani 1 1 d . U .
O16 O 0.14430(15) 0.91810(12) 0.29318(14) 0.0729(14) Uani 1 1 d . U .
O17 O 0.10996(13) 0.92525(11) 0.33978(12) 0.0650(13) Uani 1 1 d . U .
O18 O 0.0649(2) 1.0373(2) 0.2483(2) 0.169(5) Uani 1 1 d . U .
O19 O 0.14559(18) 0.60365(15) 0.62690(17) 0.0875(17) Uani 1 1 d . U .
O20 O 0.09947(16) 0.59013(13) 0.59877(15) 0.0797(15) Uani 1 1 d . U .
O21 O 0.36855(11) 0.89999(11) 0.28117(11) 0.0528(11) Uani 1 1 d . U .
O22 O 0.32906(13) 0.90922(11) 0.32199(13) 0.0651(13) Uani 1 1 d . U .
O23 O 0.27885(17) 0.9947(2) 0.1989(3) 0.191(5) Uani 1 1 d . U .
O24 O 0.37049(12) 1.09754(11) 0.13156(12) 0.0606(12) Uani 1 1 d . U .
O25 O 0.33184(11) 1.08986(10) 0.09127(12) 0.0517(11) Uani 1 1 d . U .
O26 O 0.42117(12) 0.90382(11) 0.33144(12) 0.0578(12) Uani 1 1 d . U .
O27 O 0.38269(13) 0.91237(11) 0.37345(14) 0.0664(13) Uani 1 1 d . U .
O28 O 0.5000 1.0000 0.4222(4) 0.248(10) Uani 1 2 d S TU P
O29 O 0.36927(12) 0.83501(11) 0.28484(12) 0.0584(12) Uani 1 1 d . U .
O30 O 0.33034(12) 0.84495(11) 0.32561(13) 0.0597(12) Uani 1 1 d . U .
O31 O 0.2500 0.7500 0.2325(2) 0.109(4) Uani 1 2 d S TU P

loop_
_atom_site_aniso_label
_atom_site_aniso_U_11
_atom_site_aniso_U_22
_atom_site_aniso_U_33
_atom_site_aniso_U_23
_atom_site_aniso_U_13
_atom_site_aniso_U_12
Co1 0.0458(5) 0.0518(4) 0.0424(5) 0.0042(4) 0.0185(4) -0.0017(4)
Co2 0.0428(5) 0.0512(4) 0.0411(4) 0.0017(4) 0.0153(4) -0.0020(4)
Co3 0.0372(4) 0.0639(5) 0.0434(5) 0.0010(4) -0.0159(4) 0.0091(4)
Co4 0.0368(4) 0.0552(5) 0.0426(5) 0.0058(4) -0.0142(4) 0.0033(3)
Co5 0.0302(4) 0.0522(5) 0.0354(4) 0.0060(4) 0.0097(3) -0.0033(3)
Co6 0.0379(4) 0.0473(4) 0.0410(5) 0.0060(4) 0.0174(3) -0.0034(3)
C1 0.067(4) 0.061(4) 0.060(4) -0.003(4) 0.010(4) -0.019(3)
C2 0.069(5) 0.051(4) 0.074(5) -0.009(3) 0.013(4) -0.017(3)
C3 0.083(6) 0.105(6) 0.070(5) -0.011(5) 0.013(4) -0.035(5)
C4 0.133(8) 0.118(8) 0.064(5) -0.021(5) 0.003(5) -0.049(6)
C5 0.087(6) 0.091(6) 0.074(5) 0.011(5) -0.010(4) -0.043(5)
C6 0.081(6) 0.114(7) 0.089(6) -0.012(5) 0.022(5) -0.046(5)
C7 0.071(5) 0.095(6) 0.074(5) -0.015(5) 0.011(4) -0.038(4)
C8 0.090(6) 0.079(5) 0.069(5) 0.005(4) -0.012(4) -0.045(4)
C9 0.085(5) 0.073(5) 0.070(5) 0.013(4) -0.019(4) -0.035(4)
C10 0.080(5) 0.064(4) 0.088(6) 0.017(4) -0.038(4) -0.028(4)
C11 0.051(4) 0.052(3) 0.059(4) -0.007(3) -0.006(3) -0.011(3)
C12 0.049(4) 0.068(4) 0.111(7) 0.001(4) -0.018(4) -0.009(3)
C13 0.052(4) 0.070(5) 0.111(7) 0.005(4) -0.012(4) -0.014(4)
C14 0.042(3) 0.049(3) 0.059(4) -0.012(3) 0.000(3) -0.006(3)
C15 0.063(4) 0.049(3) 0.062(4) 0.011(3) 0.006(3) 0.001(3)
C16 0.062(4) 0.057(4) 0.053(4) 0.009(3) 0.014(3) 0.001(3)
C17 0.102(6) 0.063(4) 0.059(4) 0.017(4) 0.026(4) 0.028(4)
C18 0.103(6) 0.075(5) 0.061(4) 0.000(4) 0.021(4) 0.028(4)
C19 0.072(5) 0.061(4) 0.060(4) 0.019(3) 0.016(4) 0.008(3)
C20 0.089(6) 0.070(5) 0.052(4) 0.025(4) 0.013(4) 0.005(4)
C21 0.080(5) 0.058(4) 0.056(4) -0.001(3) 0.015(4) 0.012(3)
C22 0.076(5) 0.058(4) 0.081(5) 0.030(4) 0.015(4) 0.012(4)
C23 0.075(5) 0.068(5) 0.103(6) 0.012(5) 0.012(4) -0.028(4)
C24 0.060(4) 0.062(4) 0.070(5) 0.005(4) -0.009(3) -0.011(3)
C25 0.051(4) 0.046(3) 0.047(3) 0.009(3) 0.000(3) 0.000(3)
C26 0.051(4) 0.112(7) 0.094(6) 0.059(5) -0.012(4) -0.009(4)
C27 0.070(5) 0.125(7) 0.085(6) 0.060(6) -0.009(4) -0.004(5)
C28 0.059(4) 0.046(4) 0.053(4) 0.007(3) -0.009(3) 0.010(3)
C29 0.047(4) 0.049(4) 0.062(4) 0.008(3) 0.001(3) -0.005(3)
C30 0.046(3) 0.050(3) 0.060(4) 0.006(3) 0.006(3) -0.011(3)
C31 0.066(4) 0.060(4) 0.061(4) 0.010(3) 0.015(3) -0.008(3)
C32 0.077(5) 0.073(5) 0.073(5) -0.012(4) -0.002(4) -0.018(4)
C33 0.075(5) 0.081(5) 0.063(5) 0.017(4) -0.015(4) -0.043(4)
C34 0.058(4) 0.092(6) 0.072(5) 0.005(4) 0.009(4) -0.035(4)
C35 0.058(4) 0.079(5) 0.061(4) 0.001(4) 0.009(3) -0.018(4)
C36 0.078(5) 0.085(5) 0.075(5) 0.011(4) -0.013(4) -0.042(4)
C37 0.063(5) 0.088(5) 0.074(5) 0.010(4) -0.009(4) -0.015(4)
C38 0.050(4) 0.090(5) 0.066(5) 0.014(4) -0.015(3) -0.021(4)
C39 0.045(4) 0.069(4) 0.065(4) 0.010(3) -0.001(3) -0.013(3)
C40 0.058(5) 0.090(6) 0.102(7) 0.022(5) -0.023(4) -0.027(4)
C41 0.069(5) 0.109(7) 0.131(8) 0.038(6) -0.047(5) -0.048(5)
C42 0.049(4) 0.073(4) 0.048(4) -0.005(3) -0.007(3) -0.010(3)
C43 0.073(5) 0.065(4) 0.057(4) 0.019(4) 0.000(4) -0.002(3)
C44 0.076(5) 0.082(5) 0.059(4) 0.031(4) 0.013(4) 0.024(4)
C45 0.098(7) 0.098(6) 0.085(6) 0.038(5) 0.048(5) 0.036(5)
C46 0.133(8) 0.142(9) 0.074(6) 0.055(6) 0.047(6) 0.064(7)
C47 0.126(8) 0.172(10) 0.112(8) 0.096(8) 0.076(7) 0.080(8)
C48 0.129(9) 0.129(8) 0.115(8) 0.064(7) 0.068(7) 0.070(7)
C49 0.144(9) 0.108(7) 0.090(6) 0.058(6) 0.061(6) 0.061(6)
C50 0.159(10) 0.158(11) 0.122(8) 0.106(9) 0.069(7) 0.077(7)
C51 0.192(13) 0.209(15) 0.095(8) 0.101(9) 0.002(8) 0.040(10)
C52 0.098(7) 0.139(9) 0.095(6) 0.055(7) 0.007(5) 0.005(6)
C53 0.099(6) 0.092(6) 0.076(5) 0.044(5) 0.030(4) 0.019(5)
C54 0.122(9) 0.182(12) 0.111(8) 0.078(9) -0.001(7) -0.033(8)
C55 0.158(11) 0.121(9) 0.149(10) 0.066(9) 0.068(8) -0.003(8)
C56 0.090(6) 0.063(5) 0.062(5) 0.020(4) 0.015(4) 0.013(4)
C57 0.044(4) 0.057(4) 0.063(4) 0.021(3) 0.010(3) -0.007(3)
C58 0.044(4) 0.088(5) 0.079(5) 0.058(4) 0.007(3) -0.002(3)
C59 0.067(5) 0.094(6) 0.133(8) 0.064(6) 0.024(5) 0.026(4)
C60 0.083(7) 0.142(9) 0.221(12) 0.125(10) 0.026(7) 0.032(6)
C61 0.052(5) 0.171(10) 0.193(11) 0.139(9) -0.012(6) -0.008(5)
C62 0.069(6) 0.188(11) 0.143(9) 0.126(9) -0.010(5) -0.011(6)
C63 0.050(5) 0.236(12) 0.096(7) 0.107(8) 0.004(4) -0.002(6)
C64 0.047(5) 0.180(10) 0.205(11) 0.143(9) -0.007(6) 0.004(5)
C65 0.074(6) 0.145(10) 0.213(11) 0.121(9) -0.045(7) -0.025(6)
C66 0.076(6) 0.082(5) 0.126(8) 0.055(5) -0.039(5) -0.030(4)
C67 0.040(4) 0.085(5) 0.070(5) 0.043(4) -0.011(3) 0.001(3)
C68 0.071(6) 0.157(9) 0.072(5) 0.051(6) -0.005(4) -0.020(5)
C69 0.079(7) 0.231(13) 0.137(9) 0.136(9) -0.020(6) -0.018(7)
C70 0.031(3) 0.049(3) 0.053(4) 0.012(3) -0.007(3) 0.001(2)
C71 0.054(4) 0.045(3) 0.056(4) 0.008(3) -0.001(3) -0.009(3)
C72 0.073(4) 0.060(4) 0.053(4) 0.003(3) 0.007(3) -0.031(3)
C73 0.074(5) 0.075(5) 0.075(5) 0.008(4) 0.007(4) -0.035(4)
C74 0.115(8) 0.130(8) 0.083(6) 0.021(5) -0.004(5) -0.081(6)
C75 0.186(10) 0.124(8) 0.075(6) 0.005(5) 0.008(6) -0.130(8)
C76 0.192(10) 0.105(7) 0.060(5) -0.014(5) 0.010(6) -0.083(8)
C77 0.115(7) 0.071(5) 0.083(6) -0.021(4) 0.022(5) -0.047(5)
C78 0.041(3) 0.046(3) 0.056(4) 0.003(3) 0.006(3) -0.003(3)
C79 0.043(3) 0.058(4) 0.053(4) 0.015(3) 0.001(3) -0.011(3)
C80 0.061(5) 0.091(6) 0.062(5) -0.014(4) 0.012(4) -0.023(4)
C81 0.079(5) 0.110(7) 0.062(5) -0.014(5) 0.018(4) -0.038(5)
C82 0.074(5) 0.098(6) 0.058(4) 0.004(4) -0.009(4) -0.043(4)
C83 0.054(4) 0.078(5) 0.073(5) 0.004(4) 0.010(3) -0.029(4)
C84 0.054(4) 0.075(5) 0.071(5) -0.008(4) 0.013(3) -0.024(4)
C85 0.048(4) 0.117(6) 0.035(3) 0.019(4) 0.006(3) 0.009(4)
C86 0.042(4) 0.114(6) 0.036(3) 0.001(4) 0.006(3) -0.011(4)
C87 0.044(4) 0.070(4) 0.038(3) 0.001(3) 0.004(3) 0.007(3)
C88 0.051(4) 0.060(4) 0.039(3) 0.009(3) 0.015(3) 0.007(3)
C89 0.054(5) 0.166(9) 0.067(5) 0.053(6) 0.026(4) 0.031(5)
C90 0.044(4) 0.103(6) 0.045(4) 0.020(4) 0.008(3) 0.010(4)
C91 0.045(4) 0.139(8) 0.067(5) 0.033(5) 0.023(4) 0.013(5)
C92 0.050(4) 0.128(7) 0.043(4) 0.016(4) 0.005(3) 0.020(4)
C93 0.037(3) 0.075(4) 0.041(3) -0.002(3) -0.012(3) 0.007(3)
C94 0.040(4) 0.144(8) 0.062(5) -0.031(5) -0.014(3) 0.014(4)
C95 0.041(4) 0.093(5) 0.035(3) 0.003(3) -0.010(3) 0.010(3)
C96 0.041(3) 0.108(6) 0.035(3) -0.008(4) -0.014(3) -0.002(4)
C97 0.040(3) 0.091(5) 0.048(4) 0.001(4) -0.009(3) 0.010(3)
C98 0.045(4) 0.081(5) 0.050(4) 0.002(4) 0.000(3) 0.002(3)
C99 0.035(4) 0.251(13) 0.041(4) -0.005(6) -0.015(3) 0.007(6)
C100 0.035(4) 0.312(16) 0.044(4) -0.004(7) -0.015(3) 0.014(7)
C101 0.047(4) 0.076(4) 0.041(3) -0.003(3) 0.013(3) -0.013(3)
C102 0.058(5) 0.116(7) 0.057(4) -0.023(4) 0.032(4) -0.034(4)
C103 0.042(4) 0.061(4) 0.043(4) 0.006(3) 0.017(3) -0.009(3)
C104 0.040(3) 0.065(4) 0.037(3) -0.002(3) 0.020(3) 0.002(3)
C105 0.082(5) 0.062(4) 0.075(5) -0.031(4) 0.049(4) -0.029(4)
C106 0.079(5) 0.069(4) 0.080(5) -0.018(4) 0.052(4) -0.025(4)
C107 0.079(5) 0.067(4) 0.093(6) -0.016(4) 0.057(5) -0.013(4)
C108 0.067(5) 0.058(4) 0.086(5) -0.018(4) 0.049(4) -0.024(3)
N1 0.041(3) 0.061(3) 0.042(3) 0.007(2) 0.009(2) 0.004(2)
N2 0.062(4) 0.230(11) 0.062(4) 0.060(6) 0.024(3) 0.043(6)
N3 0.038(4) 0.303(14) 0.038(4) -0.018(5) 0.003(3) 0.006(5)
N4 0.045(3) 0.112(5) 0.044(3) 0.020(3) 0.013(2) 0.015(3)
N5 0.043(3) 0.102(5) 0.040(3) -0.001(3) 0.009(2) 0.002(3)
N6 0.050(3) 0.069(3) 0.042(3) 0.004(3) 0.017(2) 0.007(3)
N7 0.033(3) 0.078(4) 0.041(3) -0.001(3) -0.009(2) 0.010(2)
N8 0.029(3) 0.154(7) 0.046(3) -0.022(4) -0.011(2) 0.007(3)
N9 0.063(5) 0.307(15) 0.070(5) -0.073(7) -0.025(4) 0.080(7)
N10 0.038(3) 0.081(4) 0.043(3) -0.006(3) -0.014(2) 0.013(3)
N11 0.051(4) 0.144(6) 0.048(3) -0.016(4) -0.017(3) 0.024(4)
N12 0.038(3) 0.069(3) 0.044(3) -0.005(3) -0.010(2) -0.001(2)
N13 0.036(3) 0.062(3) 0.036(3) 0.010(2) 0.014(2) -0.003(2)
N14 0.198(11) 0.373(18) 0.159(9) -0.180(11) 0.117(8) -0.170(12)
N15 0.115(7) 0.225(12) 0.111(7) -0.066(8) 0.053(6) -0.088(8)
N16 0.066(4) 0.108(5) 0.061(4) -0.028(4) 0.031(3) -0.030(4)
N17 0.057(4) 0.075(4) 0.069(4) -0.017(3) 0.022(3) -0.015(3)
N18 0.036(3) 0.045(3) 0.045(3) -0.001(2) 0.017(2) 0.001(2)
O1 0.062(3) 0.082(4) 0.085(4) -0.011(3) 0.016(3) -0.028(3)
O2 0.058(3) 0.068(3) 0.074(3) -0.008(3) 0.007(2) -0.019(2)
O3 0.135(5) 0.112(5) 0.093(4) 0.029(4) -0.034(4) -0.082(4)
O4 0.059(3) 0.058(3) 0.072(3) 0.004(2) -0.026(2) -0.008(2)
O5 0.041(3) 0.060(3) 0.081(3) 0.008(3) -0.018(2) -0.002(2)
O6 0.086(4) 0.053(3) 0.059(3) -0.003(2) 0.020(3) 0.010(2)
O7 0.098(4) 0.070(3) 0.067(3) 0.025(3) 0.019(3) 0.016(3)
O8 0.120(5) 0.082(4) 0.088(4) 0.045(3) 0.053(4) 0.037(3)
O9 0.057(3) 0.072(3) 0.069(3) 0.023(3) -0.001(2) -0.013(2)
O10 0.069(3) 0.066(3) 0.051(3) 0.007(2) -0.008(2) 0.015(2)
O11 0.049(3) 0.058(3) 0.059(3) -0.002(2) 0.015(2) -0.010(2)
O12 0.068(3) 0.069(3) 0.058(3) -0.019(3) 0.011(2) -0.012(2)
O13 0.115(5) 0.127(5) 0.074(4) 0.021(4) -0.021(3) -0.074(4)
O14 0.056(3) 0.075(3) 0.074(4) 0.013(3) -0.012(3) -0.015(2)
O15 0.043(3) 0.074(3) 0.059(3) 0.010(2) -0.013(2) -0.020(2)
O16 0.083(4) 0.065(3) 0.070(3) 0.012(3) 0.017(3) 0.012(3)
O17 0.067(3) 0.068(3) 0.060(3) 0.019(2) 0.017(2) 0.000(2)
O18 0.180(8) 0.168(8) 0.158(7) 0.114(7) 0.103(7) 0.104(7)
O19 0.091(4) 0.086(4) 0.086(4) 0.027(3) 0.016(3) -0.005(3)
O20 0.098(4) 0.073(3) 0.068(4) 0.022(3) -0.001(3) 0.000(3)
O21 0.042(3) 0.066(3) 0.050(3) 0.015(2) 0.004(2) 0.011(2)
O22 0.070(3) 0.062(3) 0.064(3) 0.019(2) 0.020(2) 0.010(2)
O23 0.064(4) 0.225(9) 0.282(11) 0.216(9) -0.027(5) -0.022(5)
O24 0.056(3) 0.067(3) 0.059(3) 0.015(2) -0.011(2) 0.000(2)
O25 0.044(2) 0.059(3) 0.053(3) 0.019(2) -0.0096(19) -0.004(2)
O26 0.050(3) 0.066(3) 0.058(3) 0.002(2) 0.004(2) -0.013(2)
O27 0.059(3) 0.058(3) 0.083(3) 0.000(3) 0.024(3) -0.020(2)
O28 0.34(2) 0.31(2) 0.101(9) 0.000 0.000 -0.228(18)
O29 0.050(3) 0.064(3) 0.061(3) -0.008(2) 0.012(2) -0.018(2)
O30 0.056(3) 0.062(3) 0.061(3) -0.005(2) 0.012(2) -0.015(2)
O31 0.127(7) 0.133(8) 0.066(5) 0.000 0.000 -0.098(7)

loop_
_atom_type_symbol
_atom_type_description
_atom_type_scat_dispersion_real
_atom_type_scat_dispersion_imag
_atom_type_scat_source
C C 0.0033 0.0016 'International Tables Vol C Tables 4.2.6.8 and 6.1.1.4'
H H 0.0000 0.0000 'International Tables Vol C Tables 4.2.6.8 and 6.1.1.4'
N N 0.0061 0.0033 'International Tables Vol C Tables 4.2.6.8 and 6.1.1.4'
O O 0.0106 0.0060 'International Tables Vol C Tables 4.2.6.8 and 6.1.1.4'
Co Co 0.3494 0.9721 'International Tables Vol C Tables 4.2.6.8 and 6.1.1.4'

loop_
_geom_angle_atom_site_label_1
_geom_angle_atom_site_label_2
_geom_angle_atom_site_label_3
_geom_angle
_geom_angle_site_symmetry_1
_geom_angle_site_symmetry_3
O16 Co1 O7 163.9(2) . .
O16 Co1 O1 91.6(3) . .
O7 Co1 O1 89.9(3) . .
O16 Co1 O12 87.3(2) . .
O7 Co1 O12 86.4(2) . .
O1 Co1 O12 162.2(2) . .
O16 Co1 N6 100.9(2) . 8_564
O7 Co1 N6 94.5(2) . 8_564
O1 Co1 N6 102.1(2) . 8_564
O12 Co1 N6 95.5(2) . 8_564
O11 Co2 O6 89.9(2) . .
O11 Co2 O2 162.78(19) . .
O6 Co2 O2 88.7(2) . .
O11 Co2 O17 90.2(2) . .
O6 Co2 O17 161.89(19) . .
O2 Co2 O17 85.9(2) . .
O11 Co2 N1 101.6(2) . .
O6 Co2 N1 101.4(2) . .
O2 Co2 N1 95.5(2) . .
O17 Co2 N1 96.34(19) . .
O10 Co3 O5 91.3(2) . 4_565
O10 Co3 O15 93.9(2) . 16_465
O5 Co3 O15 159.06(19) 4_565 16_465
O10 Co3 N7 100.3(2) . .
O5 Co3 N7 99.0(2) 4_565 .
O15 Co3 N7 100.0(2) 16_465 .
O10 Co3 O19 163.4(2) . .
O5 Co3 O19 85.6(2) 4_565 .
O15 Co3 O19 83.6(2) 16_465 .
N7 Co3 O19 96.3(2) . .
O4 Co4 O20 92.8(2) 4_565 .
O4 Co4 O14 166.3(2) 4_565 16_465
O20 Co4 O14 88.2(2) . 16_465
O4 Co4 O9 86.6(2) 4_565 .
O20 Co4 O9 160.9(2) . .
O14 Co4 O9 88.1(2) 16_465 .
O4 Co4 N12 96.4(2) 4_565 12_464
O20 Co4 N12 105.2(2) . 12_464
O14 Co4 N12 96.5(2) 16_465 12_464
O9 Co4 N12 93.8(2) . 12_464
O29 Co5 O25 92.3(2) . 15_545
O29 Co5 O21 89.1(2) . .
O25 Co5 O21 162.88(18) 15_545 .
O29 Co5 O26 170.81(19) . .
O25 Co5 O26 87.67(19) 15_545 .
O21 Co5 O26 88.26(19) . .
O29 Co5 N18 97.58(19) . 8_564
O25 Co5 N18 99.49(19) 15_545 8_564
O21 Co5 N18 97.22(19) . 8_564
O26 Co5 N18 91.49(19) . 8_564
O27 Co6 O22 91.6(2) . .
O27 Co6 O24 88.6(2) . 15_545
O22 Co6 O24 165.86(19) . 15_545
O27 Co6 N13 101.0(2) . .
O22 Co6 N13 97.4(2) . .
O24 Co6 N13 96.48(19) 15_545 .
O27 Co6 O30 159.28(19) . .
O22 Co6 O30 86.1(2) . .
O24 Co6 O30 88.7(2) 15_545 .
N13 Co6 O30 99.7(2) . .
O2 C1 O1 126.3(7) . .
O2 C1 C2 117.1(6) . .
O1 C1 C2 116.6(7) . .
C7 C2 C3 121.2(7) . .
C7 C2 C1 119.1(7) . .
C3 C2 C1 119.7(7) . .
C4 C3 C2 119.6(8) . .
C3 C4 C5 119.1(8) . .
C6 C5 O3 123.1(9) . .
C6 C5 C4 120.3(8) . .
O3 C5 C4 116.5(8) . .
C5 C6 C7 121.0(8) . .
C2 C7 C6 118.6(8) . .
C13 C8 C9 122.8(7) . .
C13 C8 O3 124.6(8) . .
C9 C8 O3 112.4(8) . .
C8 C9 C10 117.4(8) . .
C11 C10 C9 119.9(7) . .
C12 C11 C10 120.9(7) . .
C12 C11 C14 120.1(7) . .
C10 C11 C14 119.0(6) . .
C11 C12 C13 118.8(8) . .
C8 C13 C12 120.1(7) . .
O5 C14 O4 124.8(6) . .
O5 C14 C11 118.5(6) . .
O4 C14 C11 116.7(6) . .
O6 C15 O7 125.0(6) . .
O6 C15 C16 119.9(6) . .
O7 C15 C16 114.9(6) . .
C21 C16 C17 117.7(6) . .
C21 C16 C15 121.7(6) . .
C17 C16 C15 120.6(6) . .
C18 C17 C16 121.1(7) . .
C17 C18 C19 121.7(7) . .
O8 C19 C20 124.1(7) . .
O8 C19 C18 115.8(7) . .
C20 C19 C18 120.0(7) . .
C19 C20 C21 118.6(7) . .
C16 C21 C20 120.7(7) . .
C27 C22 C23 120.8(8) . .
C27 C22 O8 117.6(9) . .
C23 C22 O8 121.0(8) . .
C22 C23 C24 121.8(7) . .
C25 C24 C23 118.6(7) . .
C24 C25 C26 118.5(7) . .
C24 C25 C28 122.6(6) . .
C26 C25 C28 118.9(6) . .
C25 C26 C27 121.5(8) . .
C22 C27 C26 118.5(9) . .
O9 C28 O10 124.9(7) . .
O9 C28 C25 118.0(6) . .
O10 C28 C25 117.0(6) . .
O12 C29 O11 125.1(6) . .
O12 C29 C30 117.4(6) . .
O11 C29 C30 117.4(6) . .
C31 C30 C35 118.6(6) . .
C31 C30 C29 122.8(6) . .
C35 C30 C29 118.6(6) . .
C30 C31 C32 121.1(7) . .
C33 C32 C31 118.3(8) . .
C34 C33 C32 123.9(7) . .
C34 C33 O13 120.6(8) . .
C32 C33 O13 115.3(8) . .
C33 C34 C35 118.6(7) . .
C30 C35 C34 119.5(7) . .
O13 C36 C41 122.6(8) . .
O13 C36 C37 115.3(8) . .
C41 C36 C37 121.7(7) . .
C38 C37 C36 116.5(8) . .
C37 C38 C39 123.1(7) . .
C38 C39 C40 119.8(7) . .
C38 C39 C42 122.7(6) . .
C40 C39 C42 117.5(7) . .
C41 C40 C39 116.9(8) . .
C36 C41 C40 121.9(7) . .
O14 C42 O15 125.7(7) . .
O14 C42 C39 118.7(6) . .
O15 C42 C39 115.6(6) . .
O16 C43 O17 127.7(7) . .
O16 C43 C44 117.8(7) . .
O17 C43 C44 114.4(7) . .
C45 C44 C49 118.5(7) . .
C45 C44 C43 118.9(7) . .
C49 C44 C43 122.5(7) . .
C44 C45 C46 121.0(8) . .
C47 C46 C45 118.7(8) . .
C46 C47 C48 120.2(9) . .
C46 C47 O18 124.1(8) . .
C48 C47 O18 115.5(9) . .
C49 C48 C47 120.4(9) . .
C48 C49 C44 120.6(8) . .
C51 C50 C55 120.0 . .
C51 C50 O18 119.5(8) . 5_545
C55 C50 O18 120.2(8) . 5_545
C52 C51 C50 120.0 . .
C51 C52 C53 120.0 . .
C52 C53 C54 120.0 . .
C52 C53 C56 118.8(6) . .
C54 C53 C56 121.2(6) . .
C55 C54 C53 120.0 . .
C54 C55 C50 120.0 . .
O19 C56 O20 125.5(8) . .
O19 C56 C53 119.5(8) . .
O20 C56 C53 114.8(8) . .
O21 C57 O22 124.8(6) . .
O21 C57 C58 118.3(6) . .
O22 C57 C58 116.9(6) . .
C59 C58 C63 119.4(8) . .
C59 C58 C57 122.8(7) . .
C63 C58 C57 117.8(8) . .
C60 C59 C58 121.4(10) . .
C59 C60 C61 118.6(11) . .
C62 C61 C60 121.0(9) . .
C62 C61 O23 121.0(12) . .
C60 C61 O23 117.4(11) . .
C61 C62 C63 120.2(10) . .
C62 C63 C58 119.2(11) . .
O23 C64 C65 114.8(12) . .
O23 C64 C69 123.2(13) . .
C65 C64 C69 121.4(10) . .
C64 C65 C66 118.4(11) . .
C67 C66 C65 123.1(9) . .
C66 C67 C68 117.3(8) . .
C66 C67 C70 120.9(7) . .
C68 C67 C70 121.8(7) . .
C67 C68 C69 120.4(10) . .
C64 C69 C68 119.2(10) . .
O25 C70 O24 124.3(6) . .
O25 C70 C67 117.2(6) . .
O24 C70 C67 118.5(6) . .
O27 C71 O26 125.4(6) . .
O27 C71 C72 119.8(7) . .
O26 C71 C72 114.8(6) . .
C73 C72 C77 118.7(7) . .
C73 C72 C71 123.8(7) . .
C77 C72 C71 117.4(6) . .
C74 C73 C72 122.0(9) . .
C73 C74 C75 119.7(9) . .
C76 C75 O28 120.9(11) . .
C76 C75 C74 120.9(9) . .
O28 C75 C74 118.0(11) . .
C75 C76 C77 123.1(10) . .
C76 C77 C72 115.5(9) . .
O29 C78 O30 122.6(6) . .
O29 C78 C79 119.3(6) . .
O30 C78 C79 118.0(6) . .
C80 C79 C84 117.3(7) . .
C80 C79 C78 121.3(6) . .
C84 C79 C78 121.2(7) . .
C79 C80 C81 123.0(7) . .
C82 C81 C80 119.6(8) . .
C81 C82 O31 118.7(8) . .
C81 C82 C83 119.7(7) . .
O31 C82 C83 121.3(7) . .
C84 C83 C82 119.1(7) . .
C79 C84 C83 121.2(7) . .
N4 C85 N2 116.4(6) . .
N4 C85 N1 125.3(6) . .
N2 C85 N1 118.2(6) . .
N3 C86 N5 115.8(7) . .
N3 C86 N1 119.1(6) . .
N5 C86 N1 125.1(6) . .
N5 C87 N4 126.3(6) . .
N5 C87 C88 116.8(6) . .
N4 C87 C88 116.9(6) . .
C89 C88 C90 118.4(6) . .
C89 C88 C87 121.5(6) . .
C90 C88 C87 120.0(6) . .
C88 C89 C91 117.4(7) . .
C88 C90 C92 119.5(7) . .
N6 C91 C89 123.4(7) . .
N6 C92 C90 122.6(7) . .
N8 C93 N10 115.5(6) . .
N8 C93 N7 118.7(6) . .
N10 C93 N7 125.8(6) . .
N11 C94 N9 115.9(7) . .
N11 C94 N7 124.7(7) . .
N9 C94 N7 119.4(6) . .
N11 C95 N10 127.3(6) . .
N11 C95 C96 115.2(6) . .
N10 C95 C96 117.5(6) . .
C100 C96 C97 117.0(6) . .
C100 C96 C95 120.6(6) . .
C97 C96 C95 122.3(6) . .
C96 C97 C98 120.0(7) . .
N12 C98 C97 124.0(7) . .
N12 C99 C100 122.0(8) . .
C96 C100 C99 119.5(8) . .
N15 C101 N17 115.0(7) . .
N15 C101 N13 119.1(6) . .
N17 C101 N13 125.7(6) . .
N14 C102 N13 124.0(7) . .
N14 C102 N16 110.2(8) . .
N13 C102 N16 125.1(7) . .
N16 C103 N17 125.3(6) . .
N16 C103 C104 117.1(6) . .
N17 C103 C104 117.6(6) . .
C108 C104 C105 121.4(6) . .
C108 C104 C103 120.3(6) . .
C105 C104 C103 118.3(6) . .
C106 C105 C104 117.1(7) . .
C105 C106 N18 125.6(7) . .
N18 C107 C108 122.0(7) . .
C104 C108 C107 118.1(6) . .
C85 N1 C86 113.9(5) . .
C85 N1 Co2 124.0(4) . .
C86 N1 Co2 121.5(4) . .
C85 N4 C87 114.4(6) . .
C87 N5 C86 114.5(6) . .
C91 N6 C92 117.9(6) . .
C91 N6 Co1 121.7(5) . 16_465
C92 N6 Co1 120.1(5) . 16_465
C93 N7 C94 114.1(5) . .
C93 N7 Co3 122.7(4) . .
C94 N7 Co3 123.2(4) . .
C95 N10 C93 113.5(6) . .
C95 N11 C94 114.5(6) . .
C98 N12 C99 116.9(6) . .
C98 N12 Co4 122.9(4) . 4_565
C99 N12 Co4 120.2(5) . 4_565
C102 N13 C101 113.9(5) . .
C102 N13 Co6 122.1(5) . .
C101 N13 Co6 124.0(4) . .
C103 N16 C102 115.8(6) . .
C103 N17 C101 114.1(6) . .
C106 N18 C107 115.5(5) . .
C106 N18 Co5 122.4(4) . 16_465
C107 N18 Co5 122.1(4) . 16_465
C1 O1 Co1 115.2(5) . .
C1 O2 Co2 136.2(5) . .
C5 O3 C8 119.7(7) . .
C14 O4 Co4 124.4(4) . 12_464
C14 O5 Co3 128.2(4) . 12_464
C15 O6 Co2 120.0(5) . .
C15 O7 Co1 132.3(5) . .
C19 O8 C22 118.4(6) . .
C28 O9 Co4 145.6(5) . .
C28 O10 Co3 107.1(5) . .
C29 O11 Co2 115.6(4) . .
C29 O12 Co1 136.3(5) . .
C36 O13 C33 118.9(6) . .
C42 O14 Co4 123.8(4) . 8_564
C42 O15 Co3 127.0(5) . 8_564
C43 O16 Co1 119.9(5) . .
C43 O17 Co2 128.1(5) . .
C47 O18 C50 116.6(7) . 5_554
C56 O19 Co3 143.0(6) . .
C56 O20 Co4 109.2(5) . .
C57 O21 Co5 129.5(4) . .
C57 O22 Co6 120.6(4) . .
C64 O23 C61 115.2(7) . .
C70 O24 Co6 127.1(4) . 11_554
C70 O25 Co5 124.7(4) . 11_554
C71 O26 Co5 127.3(4) . .
C71 O27 Co6 122.1(5) . .
C75 O28 C75 125.3(14) . 2_675
C78 O29 Co5 117.0(4) . .
C78 O30 Co6 135.2(4) . .
C82 O31 C82 119.7(9) 14_565 .

loop_
_geom_bond_atom_site_label_1
_geom_bond_atom_site_label_2
_geom_bond_distance
_geom_bond_site_symmetry_2
Co1 O16 1.990(5) .
Co1 O7 2.001(5) .
Co1 O1 2.019(5) .
Co1 O12 2.073(5) .
Co1 N6 2.100(5) 8_564
Co2 O11 2.013(5) .
Co2 O6 2.022(5) .
Co2 O2 2.049(5) .
Co2 O17 2.080(5) .
Co2 N1 2.117(5) .
Co3 O10 2.020(5) .
Co3 O5 2.032(5) 4_565
Co3 O15 2.035(4) 16_465
Co3 N7 2.115(5) .
Co3 O19 2.117(6) .
Co4 O4 2.012(5) 4_565
Co4 O20 2.015(5) .
Co4 O14 2.029(5) 16_465
Co4 O9 2.072(5) .
Co4 N12 2.073(5) 12_464
Co5 O29 2.017(4) .
Co5 O25 2.022(4) 15_545
Co5 O21 2.032(4) .
Co5 O26 2.049(5) .
Co5 N18 2.049(5) 8_564
Co6 O27 2.019(5) .
Co6 O22 2.028(5) .
Co6 O24 2.062(5) 15_545
Co6 N13 2.073(5) .
Co6 O30 2.087(5) .
C1 O2 1.241(9) .
C1 O1 1.243(9) .
C1 C2 1.541(10) .
C2 C7 1.363(10) .
C2 C3 1.385(11) .
C3 C4 1.383(12) .
C4 C5 1.415(13) .
C5 C6 1.329(12) .
C5 O3 1.352(10) .
C6 C7 1.419(11) .
C8 C13 1.308(12) .
C8 C9 1.379(11) .
C8 O3 1.425(10) .
C9 C10 1.418(10) .
C10 C11 1.359(10) .
C11 C12 1.362(10) .
C11 C14 1.502(9) .
C12 C13 1.418(11) .
C14 O5 1.249(8) .
C14 O4 1.260(8) .
C15 O6 1.243(8) .
C15 O7 1.255(9) .
C15 C16 1.501(10) .
C16 C21 1.394(10) .
C16 C17 1.397(10) .
C17 C18 1.321(11) .
C18 C19 1.383(11) .
C19 O8 1.361(9) .
C19 C20 1.364(11) .
C20 C21 1.404(10) .
C22 C27 1.307(12) .
C22 C23 1.339(12) .
C22 O8 1.411(9) .
C23 C24 1.399(11) .
C24 C25 1.354(9) .
C25 C26 1.359(10) .
C25 C28 1.499(9) .
C26 C27 1.419(11) .
C28 O9 1.225(8) .
C28 O10 1.276(8) .
C29 O12 1.242(8) .
C29 O11 1.273(8) .
C29 C30 1.489(9) .
C30 C31 1.386(10) .
C30 C35 1.398(9) .
C31 C32 1.408(11) .
C32 C33 1.347(12) .
C33 C34 1.343(12) .
C33 O13 1.397(9) .
C34 C35 1.432(10) .
C36 O13 1.372(10) .
C36 C41 1.398(12) .
C36 C37 1.401(11) .
C37 C38 1.405(11) .
C38 C39 1.402(10) .
C39 C40 1.427(10) .
C39 C42 1.488(10) .
C40 C41 1.412(12) .
C42 O14 1.242(8) .
C42 O15 1.278(8) .
C43 O16 1.243(9) .
C43 O17 1.286(9) .
C43 C44 1.511(10) .
C44 C45 1.357(11) .
C44 C49 1.369(11) .
C45 C46 1.395(12) .
C46 C47 1.349(13) .
C47 C48 1.363(12) .
C47 O18 1.386(11) .
C48 C49 1.362(12) .
C50 C51 1.3900 .
C50 C55 1.3900 .
C50 O18 1.406(8) 5_545
C51 C52 1.3900 .
C52 C53 1.3900 .
C53 C54 1.3900 .
C53 C56 1.514(9) .
C54 C55 1.3900 .
C56 O19 1.194(11) .
C56 O20 1.275(11) .
C57 O21 1.245(8) .
C57 O22 1.291(8) .
C57 C58 1.502(10) .
C58 C59 1.361(11) .
C58 C63 1.387(12) .
C59 C60 1.346(13) .
C60 C61 1.401(18) .
C61 C62 1.330(17) .
C61 O23 1.420(11) .
C62 C63 1.376(13) .
C64 O23 1.343(12) .
C64 C65 1.355(18) .
C64 C69 1.377(19) .
C65 C66 1.400(13) .
C66 C67 1.374(11) .
C67 C68 1.388(11) .
C67 C70 1.469(9) .
C68 C69 1.420(14) .
C70 O25 1.243(7) .
C70 O24 1.245(7) .
C71 O27 1.250(8) .
C71 O26 1.281(8) .
C71 C72 1.496(9) .
C72 C73 1.349(10) .
C72 C77 1.464(11) .
C73 C74 1.336(12) .
C74 C75 1.418(16) .
C75 C76 1.257(17) .
C75 O28 1.360(11) .
C76 C77 1.427(12) .
C78 O29 1.272(7) .
C78 O30 1.280(8) .
C78 C79 1.457(9) .
C79 C80 1.356(10) .
C79 C84 1.377(9) .
C80 C81 1.383(11) .
C81 C82 1.350(11) .
C82 O31 1.371(8) .
C82 C83 1.396(11) .
C83 C84 1.396(10) .
C85 N4 1.332(9) .
C85 N2 1.339(9) .
C85 N1 1.345(9) .
C86 N3 1.313(9) .
C86 N5 1.334(9) .
C86 N1 1.360(9) .
C87 N5 1.322(9) .
C87 N4 1.340(8) .
C87 C88 1.493(9) .
C88 C89 1.364(10) .
C88 C90 1.370(9) .
C89 C91 1.422(10) .
C90 C92 1.369(10) .
C91 N6 1.284(10) .
C92 N6 1.327(9) .
C93 N8 1.325(9) .
C93 N10 1.347(8) .
C93 N7 1.348(8) .
C94 N11 1.341(9) .
C94 N9 1.355(10) .
C94 N7 1.361(10) .
C95 N11 1.328(9) .
C95 N10 1.329(9) .
C95 C96 1.478(8) .
C96 C100 1.362(12) .
C96 C97 1.362(10) .
C97 C98 1.365(10) .
C98 N12 1.311(9) .
C99 N12 1.327(9) .
C99 C100 1.403(11) .
C101 N15 1.336(11) .
C101 N17 1.357(9) .
C101 N13 1.364(9) .
C102 N14 1.310(13) .
C102 N13 1.331(9) .
C102 N16 1.366(9) .
C103 N16 1.319(9) .
C103 N17 1.351(9) .
C103 C104 1.495(8) .
C104 C108 1.331(10) .
C104 C105 1.360(10) .
C105 C106 1.325(9) .
C106 N18 1.336(9) .
C107 N18 1.350(9) .
C107 C108 1.380(9) .
N6 Co1 2.100(5) 16_465
N12 Co4 2.073(5) 4_565
N18 Co5 2.050(5) 16_465
O4 Co4 2.012(5) 12_464
O5 Co3 2.032(5) 12_464
O14 Co4 2.029(5) 8_564
O15 Co3 2.035(4) 8_564
O18 C50 1.406(8) 5_554
O24 Co6 2.062(5) 11_554
O25 Co5 2.022(4) 11_554
O28 C75 1.360(11) 2_675
O31 C82 1.371(8) 14_565
